data_7028284
loop_
_publ_author_name
'Zhang, Zhi-Hui'
'Zhang, Qing-Qing'
'Feng, Sheng'
'Hu, Zhao-Jian'
'Chen, Sheng-Chun'
'Chen, Qun'
'He, Ming-Yang'

_publ_section_title
;
 Fluorinated metal-organic frameworks of
 1,4-bis(1,2,4-triazol-1-ylmethyl)-2,3,5,6-tetrafluorobenzene: synergistic
 interactions of ligand isomerism and counteranions.
;
_journal_issue 2
_journal_name_full 'Dalton transactions (Cambridge, England : 2003)'
_journal_page_first 646
_journal_page_last 655
_journal_paper_doi 10.1039/c3dt52211c
_journal_volume 43
_journal_year 2014
_chemical_formula_moiety 'C12 H8 F4 N6'
_chemical_formula_sum 'C12 H8 F4 N6'
_chemical_formula_weight 312.24
_chemical_name_systematic
; 
 ? 
;
_space_group_IT_number 14
_symmetry_cell_setting monoclinic
_symmetry_space_group_name_Hall '-P 2ybc'
_symmetry_space_group_name_H-M 'P 1 21/c 1'
_atom_sites_solution_hydrogens geom
_atom_sites_solution_primary direct
_atom_sites_solution_secondary difmap
_audit_creation_method SHELXL-97
_cell_angle_alpha 90.00
_cell_angle_beta 103.899(2)
_cell_angle_gamma 90.00
_cell_formula_units_Z 4
_cell_length_a 9.6858(9)
_cell_length_b 11.9624(11)
_cell_length_c 11.1650(11)
_cell_measurement_reflns_used 7878
_cell_measurement_temperature 297(2)
_cell_measurement_theta_max 27.37
_cell_measurement_theta_min 2.54
_cell_volume 1255.8(2)
_computing_cell_refinement 'Bruker SAINT'
_computing_data_collection 'Bruker APEX2'
_computing_data_reduction 'Bruker SAINT'
_computing_molecular_graphics 'Bruker SHELXTL'
_computing_publication_material 'Bruker SHELXTL'
_computing_structure_refinement 'SHELXL-97 (Sheldrick, 2008)'
_computing_structure_solution 'SHELXS-97 (Sheldrick, 2008)'
_diffrn_ambient_temperature 297(2)
_diffrn_measured_fraction_theta_full 0.997
_diffrn_measured_fraction_theta_max 0.997
_diffrn_measurement_device_type 'Bruker APEX-II CCD'
_diffrn_measurement_method '\f and \w scans'
_diffrn_radiation_monochromator graphite
_diffrn_radiation_source 'fine-focus sealed tube'
_diffrn_radiation_type MoK\a
_diffrn_radiation_wavelength 0.71073
_diffrn_reflns_av_R_equivalents 0.1720
_diffrn_reflns_av_sigmaI/netI 0.0660
_diffrn_reflns_limit_h_max 12
_diffrn_reflns_limit_h_min -12
_diffrn_reflns_limit_k_max 14
_diffrn_reflns_limit_k_min -15
_diffrn_reflns_limit_l_max 14
_diffrn_reflns_limit_l_min -14
_diffrn_reflns_number 20929
_diffrn_reflns_theta_full 27.69
_diffrn_reflns_theta_max 27.69
_diffrn_reflns_theta_min 2.17
_exptl_absorpt_coefficient_mu 0.149
_exptl_absorpt_correction_T_max 0.9766
_exptl_absorpt_correction_T_min 0.9652
_exptl_absorpt_correction_type multi-scan
_exptl_absorpt_process_details SADABS
_exptl_crystal_colour colorless
_exptl_crystal_density_diffrn 1.652
_exptl_crystal_density_method 'not measured'
_exptl_crystal_description block
_exptl_crystal_F_000 632
_exptl_crystal_size_max 0.24
_exptl_crystal_size_mid 0.22
_exptl_crystal_size_min 0.16
_refine_diff_density_max 0.394
_refine_diff_density_min -0.317
_refine_diff_density_rms 0.074
_refine_ls_extinction_method none
_refine_ls_goodness_of_fit_ref 0.822
_refine_ls_hydrogen_treatment constr
_refine_ls_matrix_type full
_refine_ls_number_parameters 199
_refine_ls_number_reflns 2932
_refine_ls_number_restraints 0
_refine_ls_restrained_S_all 0.822
_refine_ls_R_factor_all 0.0737
_refine_ls_R_factor_gt 0.0589
_refine_ls_shift/su_max 0.000
_refine_ls_shift/su_mean 0.000
_refine_ls_structure_factor_coef Fsqd
_refine_ls_weighting_details 'calc w=1/[\s^2^(Fo^2^)+(0.1000P)^2^+0.9560P] where P=(Fo^2^+2Fc^2^)/3'
_refine_ls_weighting_scheme calc
_refine_ls_wR_factor_gt 0.1492
_refine_ls_wR_factor_ref 0.1695
_reflns_number_gt 2240
_reflns_number_total 2932
_reflns_threshold_expression >2sigma(I)
_cod_data_source_file c3dt52211c.txt
_cod_data_source_block Fbtz
_cod_depositor_comments
;
The following automatic conversions were performed:

'_symmetry_cell_setting' value 'Monoclinic' changed to 'monoclinic'
according to
/usr/data/users/saulius/automatic-downloads/current/RSC/lib/dictionaries/cif_core.dic
dictionary named 'cif_core.dic' version 2.4.2 from
2011-04-26.

'_exptl_absorpt_correction_type' value 'MULTI-SCAN'
changed to 'multi-scan' according to
/usr/data/users/saulius/automatic-downloads/current/RSC/lib/dictionaries/cif_core.dic
dictionary named 'cif_core.dic' version 2.4.2 from 2011-04-26.

Automatic conversion script
Id: cif_fix_values 2281 2013-09-26 08:29:07Z andrius 
;
_cod_original_sg_symbol_H-M P2(1)/c
_cod_database_code 7028284

loop_
_symmetry_equiv_pos_as_xyz
'x, y, z'
'-x, y+1/2, -z+1/2'
'-x, -y, -z'
'x, -y-1/2, z-1/2'

loop_
_atom_site_label
_atom_site_type_symbol
_atom_site_fract_x
_atom_site_fract_y
_atom_site_fract_z
_atom_site_U_iso_or_equiv
_atom_site_adp_type
_atom_site_occupancy
_atom_site_symmetry_multiplicity
_atom_site_calc_flag
_atom_site_refinement_flags
N1 N 0.90184(16) 0.40613(13) 0.22605(14) 0.0375(4) Uani 1 1 d .
N2 N 0.78699(19) 0.46893(16) 0.23350(18) 0.0505(5) Uani 1 1 d .
N3 N 0.8753(2) 0.52578(16) 0.07519(17) 0.0511(5) Uani 1 1 d .
N4 N 0.59587(16) -0.15430(12) 0.27998(14) 0.0367(4) Uani 1 1 d .
N5 N 0.71668(19) -0.21552(15) 0.29101(17) 0.0499(5) Uani 1 1 d .
N6 N 0.5966(2) -0.27020(16) 0.43103(17) 0.0520(5) Uani 1 1 d .
C1 C 0.9500(2) 0.31436(17) 0.31205(17) 0.0410(4) Uani 1 1 d .
H1A H 0.9549 0.3396 0.3955 0.049 Uiso 1 1 calc R
H1B H 1.0448 0.2918 0.3075 0.049 Uiso 1 1 calc R
C2 C 0.85071(18) 0.21538(15) 0.28291(16) 0.0348(4) Uani 1 1 d .
C3 C 0.7462(2) 0.19359(16) 0.34519(16) 0.0367(4) Uani 1 1 d .
C4 C 0.65533(19) 0.10342(15) 0.31471(17) 0.0367(4) Uani 1 1 d .
C5 C 0.66148(19) 0.03125(14) 0.21940(16) 0.0341(4) Uani 1 1 d .
C6 C 0.7659(2) 0.05307(15) 0.15674(16) 0.0362(4) Uani 1 1 d .
C7 C 0.85802(18) 0.14210(15) 0.18877(16) 0.0352(4) Uani 1 1 d .
C8 C 0.5595(2) -0.06602(15) 0.18707(17) 0.0395(4) Uani 1 1 d .
H8A H 0.4633 -0.0404 0.1820 0.047 Uiso 1 1 calc R
H8B H 0.5633 -0.0956 0.1070 0.047 Uiso 1 1 calc R
C11 C 0.7774(2) 0.53936(19) 0.1415(2) 0.0500(5) Uani 1 1 d .
H11 H 0.7080 0.5946 0.1235 0.060 Uiso 1 1 calc R
C12 C 0.9516(2) 0.44099(17) 0.13139(19) 0.0439(5) Uani 1 1 d .
H12 H 1.0292 0.4100 0.1080 0.053 Uiso 1 1 calc R
C13 C 0.5285(2) -0.18755(18) 0.36478(19) 0.0456(5) Uani 1 1 d .
H13 H 0.4444 -0.1564 0.3756 0.055 Uiso 1 1 calc R
C14 C 0.7106(2) -0.28378(19) 0.3817(2) 0.0516(5) Uani 1 1 d .
H14 H 0.7798 -0.3378 0.4102 0.062 Uiso 1 1 calc R
F1 F 0.73017(15) 0.26100(12) 0.43709(12) 0.0583(4) Uani 1 1 d .
F2 F 0.55712(14) 0.08638(11) 0.37962(12) 0.0553(4) Uani 1 1 d .
F3 F 0.95974(13) 0.15736(11) 0.12635(11) 0.0512(3) Uani 1 1 d .
F4 F 0.78026(15) -0.01330(11) 0.06404(12) 0.0570(4) Uani 1 1 d .

loop_
_atom_site_aniso_label
_atom_site_aniso_U_11
_atom_site_aniso_U_22
_atom_site_aniso_U_33
_atom_site_aniso_U_23
_atom_site_aniso_U_13
_atom_site_aniso_U_12
N1 0.0338(8) 0.0331(8) 0.0488(9) -0.0039(6) 0.0164(6) -0.0058(6)
N2 0.0433(9) 0.0476(10) 0.0682(11) 0.0026(8) 0.0285(8) 0.0041(8)
N3 0.0491(10) 0.0499(11) 0.0582(10) 0.0080(8) 0.0206(8) -0.0004(8)
N4 0.0345(8) 0.0282(8) 0.0485(8) 0.0004(6) 0.0118(6) -0.0012(6)
N5 0.0447(10) 0.0424(10) 0.0677(11) 0.0101(8) 0.0237(8) 0.0116(8)
N6 0.0520(10) 0.0482(11) 0.0583(10) 0.0110(8) 0.0181(8) -0.0023(8)
C1 0.0358(9) 0.0406(11) 0.0456(10) 0.0001(8) 0.0076(7) -0.0079(8)
C2 0.0324(9) 0.0316(9) 0.0400(9) 0.0041(7) 0.0076(7) -0.0014(7)
C3 0.0385(9) 0.0350(9) 0.0380(9) -0.0040(7) 0.0120(7) -0.0006(7)
C4 0.0351(9) 0.0348(9) 0.0435(9) 0.0010(7) 0.0158(7) -0.0011(7)
C5 0.0343(8) 0.0259(8) 0.0416(9) 0.0033(7) 0.0081(7) 0.0011(7)
C6 0.0402(9) 0.0311(9) 0.0384(9) -0.0006(7) 0.0117(7) 0.0033(7)
C7 0.0319(8) 0.0368(9) 0.0397(9) 0.0059(7) 0.0138(7) 0.0026(7)
C8 0.0376(9) 0.0316(9) 0.0466(10) 0.0013(7) 0.0050(7) -0.0032(7)
C11 0.0440(11) 0.0427(11) 0.0661(13) 0.0044(10) 0.0188(10) 0.0028(9)
C12 0.0402(10) 0.0433(11) 0.0531(11) 0.0031(8) 0.0210(8) 0.0000(8)
C13 0.0392(10) 0.0446(11) 0.0564(11) 0.0033(9) 0.0185(9) -0.0011(8)
C14 0.0490(12) 0.0445(12) 0.0640(13) 0.0136(10) 0.0186(10) 0.0086(9)
F1 0.0622(8) 0.0570(8) 0.0633(8) -0.0264(6) 0.0300(6) -0.0156(6)
F2 0.0492(7) 0.0590(8) 0.0683(8) -0.0102(6) 0.0349(6) -0.0135(6)
F3 0.0429(7) 0.0608(8) 0.0572(7) -0.0004(6) 0.0267(5) -0.0043(6)
F4 0.0686(9) 0.0496(8) 0.0601(7) -0.0182(6) 0.0298(6) -0.0060(6)

loop_
_atom_type_symbol
_atom_type_description
_atom_type_scat_dispersion_real
_atom_type_scat_dispersion_imag
_atom_type_scat_source
C C 0.0033 0.0016 'International Tables Vol C Tables 4.2.6.8 and 6.1.1.4'
H H 0.0000 0.0000 'International Tables Vol C Tables 4.2.6.8 and 6.1.1.4'
N N 0.0061 0.0033 'International Tables Vol C Tables 4.2.6.8 and 6.1.1.4'
F F 0.0171 0.0103 'International Tables Vol C Tables 4.2.6.8 and 6.1.1.4'

loop_
_geom_angle_atom_site_label_1
_geom_angle_atom_site_label_2
_geom_angle_atom_site_label_3
_geom_angle
C12 N1 N2 109.45(16)
C12 N1 C1 129.74(17)
N2 N1 C1 120.78(16)
C11 N2 N1 102.19(16)
C12 N3 C11 102.62(17)
C13 N4 N5 109.41(16)
C13 N4 C8 130.05(16)
N5 N4 C8 120.53(15)
C14 N5 N4 102.00(16)
C13 N6 C14 102.08(17)
N1 C1 C2 111.18(15)
N1 C1 H1A 109.4
C2 C1 H1A 109.4
N1 C1 H1B 109.4
C2 C1 H1B 109.4
H1A C1 H1B 108.0
C7 C2 C3 116.08(16)
C7 C2 C1 120.93(16)
C3 C2 C1 122.98(16)
F1 C3 C4 118.26(16)
F1 C3 C2 120.23(17)
C4 C3 C2 121.51(16)
F2 C4 C3 118.51(16)
F2 C4 C5 119.19(16)
C3 C4 C5 122.30(16)
C4 C5 C6 116.26(16)
C4 C5 C8 121.17(16)
C6 C5 C8 122.57(16)
F4 C6 C7 118.50(16)
F4 C6 C5 120.20(17)
C7 C6 C5 121.30(16)
F3 C7 C6 118.53(16)
F3 C7 C2 118.94(16)
C6 C7 C2 122.53(16)
N4 C8 C5 110.73(14)
N4 C8 H8A 109.5
C5 C8 H8A 109.5
N4 C8 H8B 109.5
C5 C8 H8B 109.5
H8A C8 H8B 108.1
N2 C11 N3 115.2(2)
N2 C11 H11 122.4
N3 C11 H11 122.4
N3 C12 N1 110.52(18)
N3 C12 H12 124.7
N1 C12 H12 124.7
N6 C13 N4 111.03(18)
N6 C13 H13 124.5
N4 C13 H13 124.5
N5 C14 N6 115.47(19)
N5 C14 H14 122.3
N6 C14 H14 122.3

loop_
_geom_bond_atom_site_label_1
_geom_bond_atom_site_label_2
_geom_bond_distance
N1 C12 1.329(2)
N1 N2 1.361(2)
N1 C1 1.459(2)
N2 C11 1.314(3)
N3 C12 1.321(3)
N3 C11 1.346(3)
N4 C13 1.333(2)
N4 N5 1.361(2)
N4 C8 1.463(2)
N5 C14 1.313(3)
N6 C13 1.314(3)
N6 C14 1.357(3)
C1 C2 1.511(2)
C1 H1A 0.9700
C1 H1B 0.9700
C2 C7 1.383(3)
C2 C3 1.384(2)
C3 F1 1.343(2)
C3 C4 1.382(3)
C4 F2 1.343(2)
C4 C5 1.383(2)
C5 C6 1.385(2)
C5 C8 1.513(2)
C6 F4 1.338(2)
C6 C7 1.380(3)
C7 F3 1.3489(19)
C8 H8A 0.9700
C8 H8B 0.9700
C11 H11 0.9300
C12 H12 0.9300
C13 H13 0.9300
C14 H14 0.9300

loop_
_geom_hbond_atom_site_label_D
_geom_hbond_atom_site_label_H
_geom_hbond_atom_site_label_A
_geom_hbond_distance_DH
_geom_hbond_distance_HA
_geom_hbond_distance_DA
_geom_hbond_angle_DHA
_geom_hbond_site_symmetry_A
_geom_hbond_publ_flag
C8 H8B N6 0.97 2.62 3.554(3) 163 4_555 yes
C12 H12 N3 0.93 2.56 3.185(3) 125 3_765 yes
C14 H14 F4 0.93 2.47 3.136(3) 128 4_556 yes

loop_
_geom_torsion_atom_site_label_1
_geom_torsion_atom_site_label_2
_geom_torsion_atom_site_label_3
_geom_torsion_atom_site_label_4
_geom_torsion
C12 N1 N2 C11 -0.8(2)
C1 N1 N2 C11 -179.07(17)
C13 N4 N5 C14 1.3(2)
C8 N4 N5 C14 -179.93(18)
C12 N1 C1 C2 -104.3(2)
N2 N1 C1 C2 73.6(2)
N1 C1 C2 C7 79.8(2)
N1 C1 C2 C3 -98.7(2)
C7 C2 C3 F1 -179.28(16)
C1 C2 C3 F1 -0.7(3)
C7 C2 C3 C4 0.3(3)
C1 C2 C3 C4 178.80(17)
F1 C3 C4 F2 -1.1(3)
C2 C3 C4 F2 179.35(17)
F1 C3 C4 C5 178.30(17)
C2 C3 C4 C5 -1.2(3)
F2 C4 C5 C6 -179.56(16)
C3 C4 C5 C6 1.0(3)
F2 C4 C5 C8 0.1(3)
C3 C4 C5 C8 -179.26(17)
C4 C5 C6 F4 179.32(16)
C8 C5 C6 F4 -0.4(3)
C4 C5 C6 C7 0.1(3)
C8 C5 C6 C7 -179.61(16)
F4 C6 C7 F3 -0.9(3)
C5 C6 C7 F3 178.33(16)
F4 C6 C7 C2 179.69(16)
C5 C6 C7 C2 -1.1(3)
C3 C2 C7 F3 -178.52(16)
C1 C2 C7 F3 2.9(3)
C3 C2 C7 C6 0.9(3)
C1 C2 C7 C6 -177.70(17)
C13 N4 C8 C5 109.2(2)
N5 N4 C8 C5 -69.3(2)
C4 C5 C8 N4 -73.2(2)
C6 C5 C8 N4 106.44(19)
N1 N2 C11 N3 0.8(3)
C12 N3 C11 N2 -0.5(3)
C11 N3 C12 N1 -0.1(2)
N2 N1 C12 N3 0.6(2)
C1 N1 C12 N3 178.63(18)
C14 N6 C13 N4 0.7(2)
N5 N4 C13 N6 -1.4(2)
C8 N4 C13 N6 -179.94(18)
N4 N5 C14 N6 -0.9(3)
C13 N6 C14 N5 0.2(3)
